data_7154873
loop_
_publ_author_name
'Hattori, Kozo'
'Koike, Kota'
'Okuda, Kensuke'
'Hirayama, Tasuku'
'Ebihara, Masahiro'
'Takenaka, Mei'
'Nagasawa, Hideko'

_publ_section_title
;
 Solution-phase synthesis and biological evaluation of triostin A and its
 analogues.
;
_journal_issue 6
_journal_name_full 'Organic &amp; biomolecular chemistry'
_journal_page_first 2090
_journal_page_last 2111
_journal_paper_doi 10.1039/c5ob02505b
_journal_volume 14
_journal_year 2016
_chemical_absolute_configuration ad
_chemical_formula_moiety 'C50 H62 N12 O12 S2, 3(H2 O)'
_chemical_formula_sum 'C50 H68 N12 O15 S2'
_chemical_formula_weight 1141.28
_chemical_name_systematic
'[N-(Quinoxaline-2-carbonyl)-D-Ser-L-Ala-N-Me-L-Cys-N-Me-D-Val]2 (Serine-hydroxy)-Dilactone Disulfide'
_chemical_temperature_decomposition 481.7(15)
_space_group_crystal_system orthorhombic
_space_group_IT_number 19
_space_group_name_Hall 'P 2ac 2ab'
_space_group_name_H-M_alt 'P 21 21 21'
_symmetry_space_group_name_Hall 'P 2ac 2ab'
_symmetry_space_group_name_H-M 'P 21 21 21'
_atom_sites_solution_hydrogens geom
_audit_creation_method SHELXL-2014/7
_audit_update_record
;
2015-12-08 deposited with the CCDC.
2016-01-07 downloaded from the CCDC.
;
_cell_angle_alpha 90
_cell_angle_beta 90
_cell_angle_gamma 90
_cell_formula_units_Z 4
_cell_length_a 15.515(4)
_cell_length_b 17.783(5)
_cell_length_c 22.102(6)
_cell_measurement_reflns_used 8232
_cell_measurement_temperature 138(2)
_cell_measurement_theta_max 27.5
_cell_measurement_theta_min 3.0
_cell_volume 6098(3)
_computing_structure_refinement 'SHELXL-2014/7 (Sheldrick, 2014)'
_diffrn_ambient_temperature 138(2)
_diffrn_measured_fraction_theta_full 0.997
_diffrn_measured_fraction_theta_max 0.997
_diffrn_measurement_device_type 'Rigaku AFC7R Mercury CCD'
_diffrn_radiation_type MoK\a
_diffrn_radiation_wavelength 0.71075
_diffrn_reflns_av_R_equivalents 0.1442
_diffrn_reflns_av_unetI/netI 0.2254
_diffrn_reflns_laue_measured_fraction_full 0.997
_diffrn_reflns_laue_measured_fraction_max 0.997
_diffrn_reflns_limit_h_max 20
_diffrn_reflns_limit_h_min -18
_diffrn_reflns_limit_k_max 23
_diffrn_reflns_limit_k_min -20
_diffrn_reflns_limit_l_max 19
_diffrn_reflns_limit_l_min -28
_diffrn_reflns_number 50025
_diffrn_reflns_point_group_measured_fraction_full 0.998
_diffrn_reflns_point_group_measured_fraction_max 0.996
_diffrn_reflns_theta_full 25.242
_diffrn_reflns_theta_max 27.499
_diffrn_reflns_theta_min 3.010
_exptl_absorpt_coefficient_mu 0.158
_exptl_crystal_colour 'pale brown'
_exptl_crystal_density_diffrn 1.243
_exptl_crystal_description needle
_exptl_crystal_F_000 2416
_exptl_crystal_recrystallization_method 'Re-crystallisation from solvent: CH2Cl2-MeOH'
_exptl_crystal_size_max 0.300
_exptl_crystal_size_mid 0.100
_exptl_crystal_size_min 0.030
_refine_diff_density_max 1.208
_refine_diff_density_min -0.439
_refine_diff_density_rms 0.117
_refine_ls_abs_structure_details
;
 Flack x determined using 1165 quotients [(I+)-(I-)]/[(I+)+(I-)]
 (Parsons, Flack and Wagner, Acta Cryst. B69 (2013) 249-259).
;
_refine_ls_abs_structure_Flack 0.01(8)
_refine_ls_extinction_method none
_refine_ls_goodness_of_fit_ref 1.098
_refine_ls_hydrogen_treatment constr
_refine_ls_matrix_type full
_refine_ls_number_parameters 721
_refine_ls_number_reflns 13935
_refine_ls_number_restraints 63
_refine_ls_restrained_S_all 1.098
_refine_ls_R_factor_all 0.2746
_refine_ls_R_factor_gt 0.1654
_refine_ls_shift/su_max 0.008
_refine_ls_shift/su_mean 0.000
_refine_ls_structure_factor_coef Fsqd
_refine_ls_weighting_details 'w=1/[\s^2^(Fo^2^)+(0.2000P)^2^] where P=(Fo^2^+2Fc^2^)/3'
_refine_ls_weighting_scheme calc
_refine_ls_wR_factor_gt 0.3720
_refine_ls_wR_factor_ref 0.4402
_reflns_Friedel_coverage 0.828
_reflns_friedel_fraction_full 0.999
_reflns_friedel_fraction_max 0.994
_reflns_number_gt 5772
_reflns_number_total 13935
_reflns_threshold_expression 'I > 2\s(I)'
_cod_data_source_file c5ob02505b2.cif
_cod_data_source_block kk151117-1
_cod_depositor_comments
;
The following automatic conversions were performed:

'_chemical_melting_point' tag was changed to
'_chemical_temperature_decomposition' since the value had been given
as '207.0-210.1 \%C (dec.)'. '_chemical_melting_point' value
'207.0-210.1 \%C (dec.)' was changed to '481.7(15)' - it was
converted from degrees Celsius(C) to Kelvins(K), the average value
was taken and precision was estimated.

Automatic conversion script
Id: cif_fix_values 4268 2015-11-12 08:31:59Z antanas 

 Adding full bibliography for 7154872--7154873.cif.
;
_cod_database_code 7154873
_shelx_shelxl_version_number 2014/7
_shelx_space_group_comment
;
The symmetry employed for this shelxl refinement is uniquely defined
by the following loop, which should always be used as a source of
symmetry information in preference to the above space-group names.
They are only intended as comments.
;
_shelx_estimated_absorpt_t_min 0.969
_shelx_estimated_absorpt_t_max 0.969

loop_
_space_group_symop_operation_xyz
'x, y, z'
'-x+1/2, -y, z+1/2'
'x+1/2, -y+1/2, -z'
'-x, y+1/2, -z+1/2'

loop_
_atom_site_label
_atom_site_type_symbol
_atom_site_fract_x
_atom_site_fract_y
_atom_site_fract_z
_atom_site_U_iso_or_equiv
_atom_site_adp_type
_atom_site_occupancy
_atom_site_site_symmetry_order
_atom_site_calc_flag
_atom_site_refinement_flags_posn
_atom_site_refinement_flags_adp
S1 S 1.0814(3) 0.3427(3) 0.42649(16) 0.0478(10) Uani 1 1 d . .
S2 S 1.1135(3) 0.4154(3) 0.49344(19) 0.0585(13) Uani 1 1 d . .
C1 C 1.0512(10) 0.3853(9) 0.5584(6) 0.041(4) Uani 1 1 d . .
H1B H 1.0005 0.3561 0.5447 0.049 Uiso 1 1 calc R U
H1A H 1.0869 0.3523 0.5844 0.049 Uiso 1 1 calc R U
C2 C 1.0220(10) 0.4521(8) 0.5938(7) 0.041(4) Uani 1 1 d . .
H2 H 0.9736 0.4774 0.5719 0.049 Uiso 1 1 calc R U
N1 N 1.0951(8) 0.5070(7) 0.6020(5) 0.041(3) Uani 1 1 d . .
C3 C 1.1729(10) 0.4820(8) 0.6309(6) 0.041(4) Uani 1 1 d . .
H3C H 1.2227 0.4962 0.6061 0.062 Uiso 1 1 calc R U
H3A H 1.1714 0.4272 0.6354 0.062 Uiso 1 1 calc R U
H3B H 1.1778 0.5055 0.6708 0.062 Uiso 1 1 calc R U
C4 C 1.0900(11) 0.5775(9) 0.5752(7) 0.048(4) Uani 1 1 d . .
O1 O 1.0230(9) 0.5939(7) 0.5462(6) 0.068(4) Uani 1 1 d . .
C5 C 1.1633(15) 0.6306(10) 0.5816(8) 0.063(5) Uani 1 1 d . .
H5 H 1.2189 0.6023 0.5824 0.075 Uiso 1 1 calc R U
C6 C 1.1518(16) 0.6749(12) 0.6411(8) 0.077(6) Uani 1 1 d . .
H6C H 1.1951 0.7149 0.6434 0.115 Uiso 1 1 calc R U
H6A H 1.1589 0.6408 0.6756 0.115 Uiso 1 1 calc R U
H6B H 1.0940 0.6971 0.6422 0.115 Uiso 1 1 calc R U
N2 N 1.1637(10) 0.6845(7) 0.5319(6) 0.052(4) Uani 1 1 d . .
H2N H 1.1449 0.7307 0.5376 0.063 Uiso 1 1 calc R U
C7 C 1.1916(10) 0.6644(9) 0.4800(7) 0.044(4) Uani 1 1 d . .
O2 O 1.2279(9) 0.6046(8) 0.4712(5) 0.067(4) Uani 1 1 d . .
C8 C 1.1814(14) 0.7162(10) 0.4261(8) 0.063(5) Uani 1 1 d . .
H8 H 1.2408 0.7292 0.4119 0.076 Uiso 1 1 calc R U
N3 N 1.1362(9) 0.7875(9) 0.4370(6) 0.057(4) Uani 1 1 d . .
H3N H 1.0881 0.7869 0.4581 0.069 Uiso 1 1 calc R U
C9 C 1.1373(11) 0.6720(9) 0.3743(7) 0.048(4) Uani 1 1 d . .
H9B H 1.1272 0.7049 0.3389 0.057 Uiso 1 1 calc R U
H9A H 1.1733 0.6288 0.3616 0.057 Uiso 1 1 calc R U
O3 O 1.0583(7) 0.6470(7) 0.3992(5) 0.051(3) Uani 1 1 d . .
C10 C 1.0056(12) 0.6112(11) 0.3647(8) 0.057(5) Uani 1 1 d . U
O4 O 1.0167(11) 0.6036(14) 0.3142(6) 0.148(10) Uani 1 1 d . U
C11 C 0.9284(14) 0.5828(11) 0.4030(6) 0.065(6) Uani 1 1 d . .
H11 H 0.9534 0.5493 0.4348 0.078 Uiso 1 1 calc R U
C12 C 0.8828(16) 0.6446(12) 0.4359(9) 0.080(7) Uani 1 1 d . .
H12 H 0.9260 0.6592 0.4674 0.096 Uiso 1 1 calc R U
C13 C 0.8061(18) 0.6112(15) 0.4756(12) 0.110(10) Uani 1 1 d . .
H13C H 0.7665 0.6518 0.4869 0.166 Uiso 1 1 calc R U
H13A H 0.8296 0.5880 0.5123 0.166 Uiso 1 1 calc R U
H13B H 0.7749 0.5732 0.4521 0.166 Uiso 1 1 calc R U
C14 C 0.8653(17) 0.7115(17) 0.4090(14) 0.116(10) Uani 1 1 d . .
H14C H 0.9006 0.7167 0.3724 0.175 Uiso 1 1 calc R U
H14A H 0.8785 0.7525 0.4371 0.175 Uiso 1 1 calc R U
H14B H 0.8042 0.7134 0.3980 0.175 Uiso 1 1 calc R U
N4 N 0.8745(8) 0.5345(8) 0.3646(5) 0.044(3) Uani 1 1 d . .
C15 C 0.8210(12) 0.5695(12) 0.3188(7) 0.061(5) Uani 1 1 d . .
H15C H 0.8118 0.5340 0.2855 0.091 Uiso 1 1 calc R U
H15A H 0.8498 0.6147 0.3035 0.091 Uiso 1 1 calc R U
H15B H 0.7653 0.5833 0.3366 0.091 Uiso 1 1 calc R U
C16 C 0.8616(10) 0.4608(11) 0.3720(6) 0.048(4) Uani 1 1 d . .
O5 O 0.8036(8) 0.4279(8) 0.3456(5) 0.067(4) Uani 1 1 d . .
C17 C 0.9200(10) 0.4154(10) 0.4156(6) 0.042(4) Uani 1 1 d . .
H17 H 0.9343 0.4480 0.4510 0.050 Uiso 1 1 calc R U
C18 C 1.0027(12) 0.3968(10) 0.3826(7) 0.059(5) Uani 1 1 d . .
H18B H 1.0301 0.4444 0.3696 0.070 Uiso 1 1 calc R U
H18A H 0.9882 0.3680 0.3457 0.070 Uiso 1 1 calc R U
N5 N 0.8741(9) 0.3491(7) 0.4378(5) 0.043(3) Uani 1 1 d . .
C19 C 0.8729(13) 0.2807(10) 0.3986(8) 0.059(5) Uani 1 1 d . .
H19C H 0.8688 0.2357 0.4241 0.089 Uiso 1 1 calc R U
H19A H 0.9259 0.2786 0.3747 0.089 Uiso 1 1 calc R U
H19B H 0.8230 0.2828 0.3715 0.089 Uiso 1 1 calc R U
C20 C 0.8221(9) 0.3619(9) 0.4863(5) 0.039(4) Uani 1 1 d . U
O6 O 0.8263(8) 0.4178(6) 0.5165(4) 0.053(3) Uani 1 1 d . .
C21 C 0.7557(10) 0.3003(8) 0.5018(6) 0.039(4) Uani 1 1 d . .
H21 H 0.7833 0.2497 0.4980 0.047 Uiso 1 1 calc R U
C22 C 0.6801(11) 0.3066(10) 0.4565(7) 0.050(4) Uani 1 1 d . .
H22C H 0.6317 0.2758 0.4707 0.076 Uiso 1 1 calc R U
H22A H 0.6988 0.2888 0.4167 0.076 Uiso 1 1 calc R U
H22B H 0.6618 0.3592 0.4535 0.076 Uiso 1 1 calc R U
N6 N 0.7260(9) 0.3105(7) 0.5611(5) 0.042(3) Uani 1 1 d . .
H6N H 0.6810 0.3395 0.5679 0.051 Uiso 1 1 calc R U
C23 C 0.7653(10) 0.2766(9) 0.6073(6) 0.037(3) Uani 1 1 d . .
O7 O 0.8258(8) 0.2343(7) 0.6033(5) 0.062(4) Uani 1 1 d . .
C24 C 0.9926(10) 0.4324(10) 0.6594(6) 0.045(4) Uani 1 1 d . .
O8 O 1.0179(8) 0.3748(7) 0.6839(5) 0.059(3) Uani 1 1 d . .
N7 N 0.9397(10) 0.4782(7) 0.6868(6) 0.052(4) Uani 1 1 d . .
C25 C 0.9046(17) 0.5516(12) 0.6592(10) 0.092(8) Uani 1 1 d . .
H25C H 0.9047 0.5477 0.6150 0.137 Uiso 1 1 calc R U
H25A H 0.9411 0.5938 0.6717 0.137 Uiso 1 1 calc R U
H25B H 0.8456 0.5600 0.6735 0.137 Uiso 1 1 calc R U
C26 C 0.9169(16) 0.4617(13) 0.7522(7) 0.077(6) Uani 1 1 d . .
H26 H 0.8661 0.4941 0.7621 0.092 Uiso 1 1 calc R U
C27 C 0.989(2) 0.4828(13) 0.7993(7) 0.103(9) Uani 1 1 d . U
H27 H 1.0292 0.4387 0.7997 0.124 Uiso 1 1 calc R U
C28 C 0.9547(18) 0.4873(15) 0.8610(8) 0.109(8) Uani 1 1 d . U
H28C H 0.9141 0.5294 0.8637 0.164 Uiso 1 1 calc R U
H28A H 1.0021 0.4952 0.8896 0.164 Uiso 1 1 calc R U
H28B H 0.9248 0.4403 0.8709 0.164 Uiso 1 1 calc R U
C29 C 1.049(3) 0.5550(18) 0.7779(14) 0.168(16) Uani 1 1 d . U
H29C H 1.0691 0.5470 0.7364 0.252 Uiso 1 1 calc R U
H29A H 1.0149 0.6012 0.7798 0.252 Uiso 1 1 calc R U
H29B H 1.0990 0.5595 0.8049 0.252 Uiso 1 1 calc R U
C30 C 0.8869(10) 0.3824(9) 0.7578(5) 0.041(4) Uani 1 1 d . U
O9 O 0.9032(9) 0.3401(8) 0.7984(5) 0.067(4) Uani 1 1 d . .
O10 O 0.8273(8) 0.3646(7) 0.7149(4) 0.053(3) Uani 1 1 d . .
C31 C 0.7884(12) 0.2905(8) 0.7181(5) 0.045(4) Uani 1 1 d . .
H31B H 0.8329 0.2514 0.7119 0.054 Uiso 1 1 calc R U
H31A H 0.7619 0.2828 0.7583 0.054 Uiso 1 1 calc R U
C32 C 0.7237(11) 0.2854(8) 0.6716(6) 0.040(4) Uani 1 1 d . .
H32 H 0.6903 0.2383 0.6795 0.048 Uiso 1 1 calc R U
N8 N 0.6618(8) 0.3480(7) 0.6745(5) 0.040(3) Uani 1 1 d . .
H8N H 0.6829 0.3939 0.6755 0.047 Uiso 1 1 calc R U
C33 C 1.1656(12) 0.8536(9) 0.4158(7) 0.048(4) Uani 1 1 d . .
O11 O 1.2330(8) 0.8585(6) 0.3862(5) 0.053(3) Uani 1 1 d . .
C34 C 1.1150(10) 0.9192(8) 0.4357(6) 0.035(3) Uani 1 1 d . .
C35 C 1.1540(12) 0.9918(10) 0.4330(7) 0.053(4) Uani 1 1 d . .
H35 H 1.2122 0.9960 0.4201 0.063 Uiso 1 1 calc R U
N9 N 1.1109(10) 1.0537(7) 0.4480(5) 0.045(3) Uani 1 1 d . .
C36 C 1.0258(10) 1.0459(9) 0.4648(6) 0.039(4) Uani 1 1 d . .
C37 C 0.9785(10) 1.1085(9) 0.4815(6) 0.039(3) Uani 1 1 d . .
H37 H 1.0031 1.1573 0.4790 0.047 Uiso 1 1 calc R U
C38 C 0.8971(13) 1.0995(11) 0.5013(9) 0.068(5) Uani 1 1 d . .
H38 H 0.8657 1.1416 0.5161 0.082 Uiso 1 1 calc R U
C39 C 0.8566(12) 1.0246(9) 0.5001(7) 0.050(4) Uani 1 1 d . .
H39 H 0.7978 1.0186 0.5111 0.060 Uiso 1 1 calc R U
C40 C 0.9037(13) 0.9652(11) 0.4835(7) 0.058(5) Uani 1 1 d . .
H40 H 0.8781 0.9167 0.4836 0.070 Uiso 1 1 calc R U
C41 C 0.9906(11) 0.9730(9) 0.4659(6) 0.042(4) Uani 1 1 d . .
N10 N 1.0345(8) 0.9099(6) 0.4497(5) 0.036(3) Uani 1 1 d . .
C42 C 0.5743(13) 0.3403(11) 0.6757(6) 0.054(5) Uani 1 1 d . .
O12 O 0.5399(8) 0.2778(7) 0.6708(5) 0.057(3) Uani 1 1 d . .
C43 C 0.5260(12) 0.4130(10) 0.6831(6) 0.047(4) Uani 1 1 d . .
C44 C 0.4353(14) 0.4117(14) 0.6806(7) 0.067(6) Uani 1 1 d . .
H44 H 0.4066 0.3649 0.6752 0.080 Uiso 1 1 calc R U
N11 N 0.3891(11) 0.4736(11) 0.6854(7) 0.072(5) Uani 1 1 d . .
C45 C 0.4348(17) 0.5369(12) 0.6985(8) 0.069(6) Uani 1 1 d . .
C46 C 0.3860(19) 0.6077(14) 0.7065(9) 0.088(6) Uani 1 1 d . U
H46 H 0.3250 0.6086 0.7028 0.106 Uiso 1 1 calc R U
C47 C 0.430(2) 0.6699(15) 0.7189(8) 0.096(7) Uani 1 1 d . U
H47 H 0.3989 0.7156 0.7240 0.116 Uiso 1 1 calc R U
C48 C 0.5212(19) 0.6709(13) 0.7248(8) 0.086(6) Uani 1 1 d . U
H48 H 0.5501 0.7167 0.7337 0.103 Uiso 1 1 calc R U
C49 C 0.5680(18) 0.6054(10) 0.7175(6) 0.074(6) Uani 1 1 d . U
H49 H 0.6288 0.6062 0.7225 0.089 Uiso 1 1 calc R U
C50 C 0.5257(14) 0.5365(10) 0.7027(6) 0.054(5) Uani 1 1 d . .
N12 N 0.5725(10) 0.4756(8) 0.6935(5) 0.048(4) Uani 1 1 d . .
O13 O 1.0085(13) 0.7683(12) 0.5371(9) 0.138(8) Uani 1 1 d . .
O14 O 0.6533(14) 0.3560(13) 0.2996(8) 0.135(8) Uani 1 1 d . .
O15 O 1.0115(15) 0.2200(11) 0.6468(8) 0.128(7) Uani 1 1 d . .

loop_
_atom_site_aniso_label
_atom_site_aniso_U_11
_atom_site_aniso_U_22
_atom_site_aniso_U_33
_atom_site_aniso_U_23
_atom_site_aniso_U_13
_atom_site_aniso_U_12
S1 0.046(3) 0.049(3) 0.048(2) -0.0046(17) -0.0069(17) 0.011(2)
S2 0.052(3) 0.063(3) 0.061(2) -0.013(2) 0.0092(19) -0.013(2)
C1 0.042(10) 0.040(10) 0.040(7) 0.000(6) 0.012(6) -0.025(7)
C2 0.021(8) 0.028(9) 0.072(9) -0.007(7) -0.008(6) 0.016(7)
N1 0.037(8) 0.023(7) 0.062(7) -0.006(5) -0.010(6) -0.002(6)
C3 0.042(10) 0.029(9) 0.053(8) -0.001(6) -0.014(7) -0.017(7)
C4 0.039(11) 0.039(10) 0.065(9) -0.008(7) 0.020(8) -0.004(8)
O1 0.046(8) 0.049(8) 0.110(9) 0.039(7) -0.008(7) 0.006(7)
C5 0.083(16) 0.024(10) 0.081(11) 0.001(8) 0.004(10) -0.006(10)
C6 0.096(18) 0.060(14) 0.074(12) 0.001(10) 0.014(11) 0.005(12)
N2 0.060(10) 0.018(7) 0.079(9) -0.004(6) -0.001(7) 0.007(7)
C7 0.030(9) 0.031(10) 0.072(10) -0.015(7) -0.006(7) 0.006(8)
O2 0.065(10) 0.068(10) 0.068(7) -0.002(6) -0.011(6) 0.010(8)
C8 0.067(14) 0.028(10) 0.095(12) 0.002(9) 0.038(10) -0.004(9)
N3 0.036(9) 0.052(10) 0.084(9) 0.006(7) 0.019(7) 0.005(7)
C9 0.045(11) 0.020(9) 0.078(10) 0.012(7) 0.012(8) 0.004(7)
O3 0.034(7) 0.060(8) 0.059(6) -0.008(5) -0.001(5) -0.008(6)
C10 0.047(12) 0.063(13) 0.061(9) 0.020(8) 0.017(8) -0.011(9)
O4 0.106(14) 0.30(3) 0.041(7) 0.017(10) -0.014(7) -0.142(16)
C11 0.101(16) 0.074(13) 0.019(6) -0.001(7) -0.015(7) 0.015(12)
C12 0.097(18) 0.060(14) 0.082(12) 0.027(10) 0.036(12) -0.001(12)
C13 0.10(2) 0.10(2) 0.13(2) -0.014(15) 0.086(17) -0.004(16)
C14 0.068(19) 0.11(2) 0.17(2) 0.052(19) 0.040(16) 0.027(16)
N4 0.029(8) 0.057(10) 0.046(7) 0.020(6) 0.003(5) 0.011(7)
C15 0.046(12) 0.083(15) 0.054(9) 0.014(9) -0.006(7) -0.003(10)
C16 0.030(10) 0.071(13) 0.042(8) -0.011(7) -0.009(6) 0.007(9)
O5 0.050(9) 0.071(10) 0.080(8) 0.005(7) -0.026(6) -0.003(7)
C17 0.023(8) 0.063(11) 0.040(7) 0.018(7) 0.002(5) 0.021(8)
C18 0.066(13) 0.053(12) 0.057(9) 0.022(7) -0.014(8) 0.033(10)
N5 0.053(9) 0.035(8) 0.041(6) 0.010(5) 0.006(5) 0.012(7)
C19 0.062(13) 0.045(11) 0.070(10) -0.006(8) 0.022(9) 0.000(9)
C20 0.030(8) 0.057(10) 0.031(6) 0.004(6) -0.022(5) 0.009(7)
O6 0.075(9) 0.035(7) 0.048(6) -0.006(5) 0.001(5) -0.008(6)
C21 0.036(9) 0.022(8) 0.059(9) 0.003(6) 0.014(7) 0.002(7)
C22 0.027(10) 0.052(11) 0.072(10) -0.010(8) -0.009(7) 0.005(8)
N6 0.045(9) 0.023(7) 0.059(7) -0.001(5) -0.003(6) -0.007(6)
C23 0.020(8) 0.034(9) 0.057(8) -0.005(6) -0.006(6) 0.008(7)
O7 0.059(9) 0.074(9) 0.052(6) 0.010(5) -0.009(5) 0.033(7)
C24 0.031(10) 0.057(12) 0.049(8) -0.019(7) -0.006(6) 0.000(8)
O8 0.055(8) 0.066(9) 0.055(6) 0.016(6) -0.010(5) 0.005(7)
N7 0.074(12) 0.025(8) 0.057(8) 0.020(5) 0.006(7) 0.002(7)
C25 0.10(2) 0.048(14) 0.129(17) -0.006(11) -0.026(14) 0.049(14)
C26 0.089(17) 0.091(17) 0.051(10) 0.005(9) 0.015(10) -0.010(14)
C27 0.20(3) 0.068(15) 0.044(9) 0.002(8) -0.034(11) -0.050(16)
C28 0.143(19) 0.127(18) 0.058(9) -0.025(10) -0.050(10) -0.030(14)
C29 0.27(5) 0.09(2) 0.14(2) -0.001(17) -0.02(2) -0.10(3)
C30 0.048(8) 0.054(9) 0.020(6) -0.001(5) -0.005(5) -0.015(7)
O9 0.071(10) 0.082(10) 0.049(6) -0.003(6) -0.008(5) -0.020(8)
O10 0.057(8) 0.056(8) 0.044(5) 0.003(5) 0.010(5) 0.005(6)
C31 0.088(14) 0.021(8) 0.025(6) 0.005(5) 0.008(7) -0.002(8)
C32 0.044(10) 0.011(7) 0.066(9) -0.006(6) 0.012(7) 0.001(7)
N8 0.030(8) 0.030(8) 0.058(7) -0.005(5) 0.004(5) -0.002(6)
C33 0.046(11) 0.026(9) 0.071(10) -0.007(7) 0.004(8) -0.005(8)
O11 0.067(9) 0.028(7) 0.065(6) -0.003(5) 0.023(6) -0.009(6)
C34 0.041(10) 0.021(8) 0.044(7) 0.004(5) -0.007(6) -0.012(7)
C35 0.037(10) 0.050(12) 0.070(10) 0.003(8) -0.006(8) -0.010(9)
N9 0.059(10) 0.010(6) 0.067(7) -0.002(5) 0.003(6) -0.017(6)
C36 0.031(9) 0.052(10) 0.034(7) 0.017(6) -0.005(6) 0.000(8)
C37 0.021(8) 0.032(9) 0.063(9) 0.002(6) -0.004(6) 0.013(7)
C38 0.049(13) 0.042(12) 0.113(15) 0.005(9) -0.019(11) 0.008(9)
C39 0.045(11) 0.035(10) 0.069(10) 0.008(7) -0.012(8) -0.013(8)
C40 0.060(13) 0.050(12) 0.064(10) -0.006(8) 0.005(8) 0.012(10)
C41 0.042(10) 0.036(10) 0.049(8) 0.010(6) -0.016(7) -0.021(8)
N10 0.030(8) 0.015(6) 0.062(7) -0.004(5) -0.002(5) -0.001(6)
C42 0.072(14) 0.053(12) 0.038(7) -0.005(7) 0.000(7) 0.009(11)
O12 0.060(9) 0.043(8) 0.067(7) -0.013(5) -0.002(6) -0.001(6)
C43 0.066(13) 0.050(11) 0.027(7) -0.001(6) -0.002(7) 0.010(10)
C44 0.058(15) 0.080(16) 0.062(10) -0.009(10) 0.012(9) -0.013(12)
N11 0.054(11) 0.079(14) 0.082(10) -0.013(9) -0.003(8) 0.022(11)
C45 0.088(19) 0.059(15) 0.061(11) 0.003(9) 0.006(9) 0.001(13)
C46 0.116(17) 0.081(16) 0.068(11) -0.019(10) -0.013(12) 0.033(12)
C47 0.139(15) 0.095(17) 0.055(10) -0.041(11) -0.007(13) 0.009(14)
C48 0.133(14) 0.072(14) 0.054(10) -0.018(9) 0.028(11) 0.012(13)
C49 0.150(18) 0.037(10) 0.035(8) 0.003(6) 0.010(10) 0.001(11)
C50 0.073(14) 0.050(12) 0.040(8) 0.013(7) 0.014(7) 0.004(11)
N12 0.060(10) 0.037(9) 0.046(7) -0.005(5) 0.015(6) 0.023(8)
O13 0.087(15) 0.145(19) 0.180(18) 0.040(15) 0.071(13) 0.028(13)
O14 0.113(17) 0.16(2) 0.131(14) 0.047(13) -0.038(11) -0.074(15)
O15 0.16(2) 0.099(15) 0.119(13) -0.002(10) 0.000(13) -0.029(14)

loop_
_atom_type_symbol
_atom_type_description
_atom_type_scat_dispersion_real
_atom_type_scat_dispersion_imag
_atom_type_scat_source
C C 0.0033 0.0016 'International Tables Vol C Tables 4.2.6.8 and 6.1.1.4'
H H 0.0000 0.0000 'International Tables Vol C Tables 4.2.6.8 and 6.1.1.4'
N N 0.0061 0.0033 'International Tables Vol C Tables 4.2.6.8 and 6.1.1.4'
O O 0.0106 0.0060 'International Tables Vol C Tables 4.2.6.8 and 6.1.1.4'
S S 0.1246 0.1234 'International Tables Vol C Tables 4.2.6.8 and 6.1.1.4'

loop_
_geom_angle_atom_site_label_1
_geom_angle_atom_site_label_2
_geom_angle_atom_site_label_3
_geom_angle
C18 S1 S2 102.4(7)
C1 S2 S1 105.0(5)
C2 C1 S2 110.0(10)
C2 C1 H1B 109.7
S2 C1 H1B 109.7
C2 C1 H1A 109.7
S2 C1 H1A 109.7
H1B C1 H1A 108.2
C1 C2 N1 110.4(12)
C1 C2 C24 113.3(12)
N1 C2 C24 104.7(11)
C1 C2 H2 109.4
N1 C2 H2 109.4
C24 C2 H2 109.4
C4 N1 C3 121.1(13)
C4 N1 C2 119.3(12)
C3 N1 C2 119.1(12)
N1 C3 H3C 109.5
N1 C3 H3A 109.5
H3C C3 H3A 109.5
N1 C3 H3B 109.5
H3C C3 H3B 109.5
H3A C3 H3B 109.5
O1 C4 N1 118.3(15)
O1 C4 C5 122.3(16)
N1 C4 C5 119.3(16)
N2 C5 C4 110.5(16)
N2 C5 C6 107.9(14)
C4 C5 C6 108.4(16)
N2 C5 H5 110.0
C4 C5 H5 110.0
C6 C5 H5 110.0
C5 C6 H6C 109.5
C5 C6 H6A 109.5
H6C C6 H6A 109.5
C5 C6 H6B 109.5
H6C C6 H6B 109.5
H6A C6 H6B 109.5
C7 N2 C5 119.6(14)
C7 N2 H2N 120.2
C5 N2 H2N 120.2
O2 C7 N2 123.0(16)
O2 C7 C8 117.0(14)
N2 C7 C8 120.1(15)
N3 C8 C7 116.5(14)
N3 C8 C9 110.3(17)
C7 C8 C9 108.6(13)
N3 C8 H8 107.0
C7 C8 H8 107.0
C9 C8 H8 107.0
C33 N3 C8 122.3(14)
C33 N3 H3N 118.8
C8 N3 H3N 118.8
O3 C9 C8 104.8(13)
O3 C9 H9B 110.8
C8 C9 H9B 110.8
O3 C9 H9A 110.8
C8 C9 H9A 110.8
H9B C9 H9A 108.9
C10 O3 C9 118.4(12)
O4 C10 O3 122.9(16)
O4 C10 C11 127.9(18)
O3 C10 C11 109.1(14)
N4 C11 C12 116.2(18)
N4 C11 C10 108.3(12)
C12 C11 C10 113.0(17)
N4 C11 H11 106.2
C12 C11 H11 106.2
C10 C11 H11 106.2
C14 C12 C11 121.7(19)
C14 C12 C13 115(2)
C11 C12 C13 110.3(18)
C14 C12 H12 102.3
C11 C12 H12 102.3
C13 C12 H12 102.3
C12 C13 H13C 109.5
C12 C13 H13A 109.5
H13C C13 H13A 109.5
C12 C13 H13B 109.5
H13C C13 H13B 109.5
H13A C13 H13B 109.5
C12 C14 H14C 109.5
C12 C14 H14A 109.5
H14C C14 H14A 109.5
C12 C14 H14B 109.5
H14C C14 H14B 109.5
H14A C14 H14B 109.5
C16 N4 C15 114.9(14)
C16 N4 C11 126.0(12)
C15 N4 C11 118.6(15)
N4 C15 H15C 109.5
N4 C15 H15A 109.5
H15C C15 H15A 109.5
N4 C15 H15B 109.5
H15C C15 H15B 109.5
H15A C15 H15B 109.5
O5 C16 N4 121.5(15)
O5 C16 C17 118.5(17)
N4 C16 C17 120.0(14)
N5 C17 C18 113.5(14)
N5 C17 C16 110.1(13)
C18 C17 C16 108.1(10)
N5 C17 H17 108.3
C18 C17 H17 108.3
C16 C17 H17 108.3
C17 C18 S1 115.2(10)
C17 C18 H18B 108.5
S1 C18 H18B 108.5
C17 C18 H18A 108.5
S1 C18 H18A 108.5
H18B C18 H18A 107.5
C20 N5 C17 114.7(13)
C20 N5 C19 125.8(14)
C17 N5 C19 118.0(12)
N5 C19 H19C 109.5
N5 C19 H19A 109.5
H19C C19 H19A 109.5
N5 C19 H19B 109.5
H19C C19 H19B 109.5
H19A C19 H19B 109.5
O6 C20 N5 123.1(15)
O6 C20 C21 120.1(13)
N5 C20 C21 116.8(13)
N6 C21 C20 109.6(12)
N6 C21 C22 110.3(13)
C20 C21 C22 108.2(12)
N6 C21 H21 109.6
C20 C21 H21 109.6
C22 C21 H21 109.6
C21 C22 H22C 109.5
C21 C22 H22A 109.5
H22C C22 H22A 109.5
C21 C22 H22B 109.5
H22C C22 H22B 109.5
H22A C22 H22B 109.5
C23 N6 C21 120.5(14)
C23 N6 H6N 119.8
C21 N6 H6N 119.8
O7 C23 N6 125.6(14)
O7 C23 C32 116.8(13)
N6 C23 C32 117.3(13)
O8 C24 N7 121.4(15)
O8 C24 C2 120.4(13)
N7 C24 C2 118.2(15)
C24 N7 C26 117.8(15)
C24 N7 C25 124.7(15)
C26 N7 C25 117.3(16)
N7 C25 H25C 109.5
N7 C25 H25A 109.5
H25C C25 H25A 109.5
N7 C25 H25B 109.5
H25C C25 H25B 109.5
H25A C25 H25B 109.5
C30 C26 N7 109.6(15)
C30 C26 C27 113.1(16)
N7 C26 C27 114.7(17)
C30 C26 H26 106.3
N7 C26 H26 106.3
C27 C26 H26 106.3
C28 C27 C26 112(2)
C28 C27 C29 115.4(19)
C26 C27 C29 113.3(18)
C28 C27 H27 105.1
C26 C27 H27 105.1
C29 C27 H27 105.1
C27 C28 H28C 109.5
C27 C28 H28A 109.5
H28C C28 H28A 109.5
C27 C28 H28B 109.5
H28C C28 H28B 109.5
H28A C28 H28B 109.5
C27 C29 H29C 109.5
C27 C29 H29A 109.5
H29C C29 H29A 109.5
C27 C29 H29B 109.5
H29C C29 H29B 109.5
H29A C29 H29B 109.5
O9 C30 O10 121.2(15)
O9 C30 C26 126.3(15)
O10 C30 C26 112.0(14)
C30 O10 C31 117.3(12)
C32 C31 O10 108.2(12)
C32 C31 H31B 110.1
O10 C31 H31B 110.1
C32 C31 H31A 110.1
O10 C31 H31A 110.1
H31B C31 H31A 108.4
C31 C32 N8 112.1(12)
C31 C32 C23 111.4(13)
N8 C32 C23 112.6(12)
C31 C32 H32 106.7
N8 C32 H32 106.7
C23 C32 H32 106.7
C42 N8 C32 125.1(14)
C42 N8 H8N 117.4
C32 N8 H8N 117.4
O11 C33 N3 122.2(15)
O11 C33 C34 123.5(14)
N3 C33 C34 114.0(15)
N10 C34 C35 122.2(15)
N10 C34 C33 118.9(13)
C35 C34 C33 118.5(15)
N9 C35 C34 121.7(16)
N9 C35 H35 119.1
C34 C35 H35 119.1
C35 N9 C36 117.7(13)
N9 C36 C37 119.9(14)
N9 C36 C41 118.0(14)
C37 C36 C41 122.0(15)
C38 C37 C36 119.3(16)
C38 C37 H37 120.3
C36 C37 H37 120.3
C37 C38 C39 120.1(18)
C37 C38 H38 120.0
C39 C38 H38 120.0
C40 C39 C38 119.2(18)
C40 C39 H39 120.4
C38 C39 H39 120.4
C39 C40 C41 121.4(18)
C39 C40 H40 119.3
C41 C40 H40 119.3
N10 C41 C36 124.2(15)
N10 C41 C40 118.0(14)
C36 C41 C40 117.8(16)
C34 N10 C41 116.0(13)
O12 C42 N8 121.1(16)
O12 C42 C43 124.5(19)
N8 C42 C43 114.4(17)
N12 C43 C44 123.8(17)
N12 C43 C42 117.6(17)
C44 C43 C42 118.6(18)
N11 C44 C43 122(2)
N11 C44 H44 119.1
C43 C44 H44 119.1
C44 N11 C45 115.1(19)
N11 C45 C50 122(2)
N11 C45 C46 118(2)
C50 C45 C46 120(2)
C47 C46 C45 118(3)
C47 C46 H46 120.9
C45 C46 H46 120.9
C46 C47 C48 123(3)
C46 C47 H47 118.7
C48 C47 H47 118.7
C49 C48 C47 120(2)
C49 C48 H48 120.0
C47 C48 H48 120.0
C48 C49 C50 121(3)
C48 C49 H49 119.7
C50 C49 H49 119.7
N12 C50 C45 122.8(19)
N12 C50 C49 119(2)
C45 C50 C49 118.0(19)
C50 N12 C43 114.2(16)

loop_
_geom_bond_atom_site_label_1
_geom_bond_atom_site_label_2
_geom_bond_distance
S1 C18 1.831(14)
S1 S2 2.027(6)
S2 C1 1.812(13)
C1 C2 1.49(2)
C1 H1B 0.9900
C1 H1A 0.9900
C2 N1 1.51(2)
C2 C24 1.56(2)
C2 H2 1.0000
N1 C4 1.39(2)
N1 C3 1.436(19)
C3 H3C 0.9800
C3 H3A 0.9800
C3 H3B 0.9800
C4 O1 1.26(2)
C4 C5 1.49(3)
C5 N2 1.46(2)
C5 C6 1.54(3)
C5 H5 1.0000
C6 H6C 0.9800
C6 H6A 0.9800
C6 H6B 0.9800
N2 C7 1.28(2)
N2 H2N 0.8800
C7 O2 1.220(19)
C7 C8 1.51(2)
C8 N3 1.47(2)
C8 C9 1.55(3)
C8 H8 1.0000
N3 C33 1.35(2)
N3 H3N 0.8800
C9 O3 1.415(19)
C9 H9B 0.9900
C9 H9A 0.9900
O3 C10 1.29(2)
C10 O4 1.14(2)
C10 C11 1.55(3)
C11 N4 1.47(2)
C11 C12 1.49(3)
C11 H11 1.0000
C12 C14 1.36(3)
C12 C13 1.59(3)
C12 H12 1.0000
C13 H13C 0.9800
C13 H13A 0.9800
C13 H13B 0.9800
C14 H14C 0.9800
C14 H14A 0.9800
C14 H14B 0.9800
N4 C16 1.34(2)
N4 C15 1.45(2)
C15 H15C 0.9800
C15 H15A 0.9800
C15 H15B 0.9800
C16 O5 1.221(19)
C16 C17 1.55(2)
C17 N5 1.46(2)
C17 C18 1.51(2)
C17 H17 1.0000
C18 H18B 0.9900
C18 H18A 0.9900
N5 C20 1.363(18)
N5 C19 1.49(2)
C19 H19C 0.9800
C19 H19A 0.9800
C19 H19B 0.9800
C20 O6 1.198(17)
C20 C21 1.54(2)
C21 N6 1.401(18)
C21 C22 1.55(2)
C21 H21 1.0000
C22 H22C 0.9800
C22 H22A 0.9800
C22 H22B 0.9800
N6 C23 1.335(19)
N6 H6N 0.8800
C23 O7 1.206(18)
C23 C32 1.57(2)
C24 O8 1.22(2)
C24 N7 1.31(2)
N7 C26 1.52(2)
N7 C25 1.54(2)
C25 H25C 0.9800
C25 H25A 0.9800
C25 H25B 0.9800
C26 C30 1.49(3)
C26 C27 1.57(3)
C26 H26 1.0000
C27 C28 1.47(3)
C27 C29 1.65(4)
C27 H27 1.0000
C28 H28C 0.9800
C28 H28A 0.9800
C28 H28B 0.9800
C29 H29C 0.9800
C29 H29A 0.9800
C29 H29B 0.9800
C30 O9 1.197(18)
C30 O10 1.363(18)
O10 C31 1.450(19)
C31 C32 1.44(2)
C31 H31B 0.9900
C31 H31A 0.9900
C32 N8 1.470(19)
C32 H32 1.0000
N8 C42 1.36(2)
N8 H8N 0.8800
C33 O11 1.24(2)
C33 C34 1.47(2)
C34 N10 1.298(19)
C34 C35 1.43(2)
C35 N9 1.33(2)
C35 H35 0.9500
N9 C36 1.38(2)
C36 C37 1.38(2)
C36 C41 1.41(2)
C37 C38 1.35(2)
C37 H37 0.9500
C38 C39 1.47(2)
C38 H38 0.9500
C39 C40 1.34(2)
C39 H39 0.9500
C40 C41 1.41(2)
C40 H40 0.9500
C41 N10 1.36(2)
C42 O12 1.24(2)
C42 C43 1.50(2)
C43 N12 1.35(2)
C43 C44 1.41(3)
C44 N11 1.32(3)
C44 H44 0.9500
N11 C45 1.36(3)
C45 C50 1.41(3)
C45 C46 1.48(3)
C46 C47 1.33(4)
C46 H46 0.9500
C47 C48 1.43(3)
C47 H47 0.9500
C48 C49 1.38(3)
C48 H48 0.9500
C49 C50 1.43(3)
C49 H49 0.9500
C50 N12 1.32(2)

loop_
_geom_hbond_atom_site_label_D
_geom_hbond_atom_site_label_H
_geom_hbond_atom_site_label_A
_geom_hbond_distance_DH
_geom_hbond_distance_HA
_geom_hbond_distance_DA
_geom_hbond_angle_DHA
_geom_hbond_site_symmetry_A
N2 H2N O13 0.88 2.22 2.83(2) 126.7 .
N3 H3N O13 0.88 2.16 2.99(2) 156.0 .
N6 H6N N9 0.88 2.22 3.009(18) 149.7 3_466

loop_
_geom_torsion_atom_site_label_1
_geom_torsion_atom_site_label_2
_geom_torsion_atom_site_label_3
_geom_torsion_atom_site_label_4
_geom_torsion
S1 S2 C1 C2 -143.2(10)
S2 C1 C2 N1 -45.5(14)
S2 C1 C2 C24 -162.6(10)
C1 C2 N1 C4 114.8(14)
C24 C2 N1 C4 -122.9(14)
C1 C2 N1 C3 -57.7(17)
C24 C2 N1 C3 64.7(15)
C3 N1 C4 O1 174.0(14)
C2 N1 C4 O1 2(2)
C3 N1 C4 C5 -6(2)
C2 N1 C4 C5 -178.0(13)
O1 C4 C5 N2 -24(2)
N1 C4 C5 N2 155.4(14)
O1 C4 C5 C6 94(2)
N1 C4 C5 C6 -86.5(19)
C4 C5 N2 C7 -77(2)
C6 C5 N2 C7 164.2(17)
C5 N2 C7 O2 -9(3)
C5 N2 C7 C8 171.9(17)
O2 C7 C8 N3 178.9(16)
N2 C7 C8 N3 -2(3)
O2 C7 C8 C9 54(2)
N2 C7 C8 C9 -127.3(16)
C7 C8 N3 C33 134.7(17)
C9 C8 N3 C33 -101.0(19)
N3 C8 C9 O3 -71.0(16)
C7 C8 C9 O3 57.8(17)
C8 C9 O3 C10 176.6(15)
C9 O3 C10 O4 -6(3)
C9 O3 C10 C11 174.4(14)
O4 C10 C11 N4 7(3)
O3 C10 C11 N4 -173.2(15)
O4 C10 C11 C12 -123(3)
O3 C10 C11 C12 57(2)
N4 C11 C12 C14 -83(3)
C10 C11 C12 C14 43(3)
N4 C11 C12 C13 55(2)
C10 C11 C12 C13 -178.5(19)
C12 C11 N4 C16 -117.2(18)
C10 C11 N4 C16 114.4(17)
C12 C11 N4 C15 54(2)
C10 C11 N4 C15 -74.0(19)
C15 N4 C16 O5 -6(2)
C11 N4 C16 O5 165.7(16)
C15 N4 C16 C17 174.8(13)
C11 N4 C16 C17 -13(2)
O5 C16 C17 N5 -24.7(19)
N4 C16 C17 N5 154.4(14)
O5 C16 C17 C18 99.8(18)
N4 C16 C17 C18 -81.1(18)
N5 C17 C18 S1 -57.5(17)
C16 C17 C18 S1 -180.0(12)
S2 S1 C18 C17 -65.0(15)
C18 C17 N5 C20 154.6(12)
C16 C17 N5 C20 -84.1(14)
C18 C17 N5 C19 -38.6(19)
C16 C17 N5 C19 82.8(17)
C17 N5 C20 O6 -14.9(19)
C19 N5 C20 O6 179.4(15)
C17 N5 C20 C21 165.2(12)
C19 N5 C20 C21 0(2)
O6 C20 C21 N6 -17.2(18)
N5 C20 C21 N6 162.7(12)
O6 C20 C21 C22 103.0(15)
N5 C20 C21 C22 -77.1(15)
C20 C21 N6 C23 -91.1(16)
C22 C21 N6 C23 150.0(14)
C21 N6 C23 O7 -2(2)
C21 N6 C23 C32 -175.1(13)
C1 C2 C24 O8 22(2)
N1 C2 C24 O8 -98.2(16)
C1 C2 C24 N7 -156.7(15)
N1 C2 C24 N7 82.9(16)
O8 C24 N7 C26 6(2)
C2 C24 N7 C26 -175.4(15)
O8 C24 N7 C25 -179.7(18)
C2 C24 N7 C25 -1(3)
C24 N7 C26 C30 -52(2)
C25 N7 C26 C30 133.0(19)
C24 N7 C26 C27 76(2)
C25 N7 C26 C27 -99(2)
C30 C26 C27 C28 -71(3)
N7 C26 C27 C28 163(2)
C30 C26 C27 C29 157(2)
N7 C26 C27 C29 30(3)
N7 C26 C30 O9 140.7(17)
C27 C26 C30 O9 11(3)
N7 C26 C30 O10 -48(2)
C27 C26 C30 O10 -177.2(17)
O9 C30 O10 C31 -4(2)
C26 C30 O10 C31 -175.8(14)
C30 O10 C31 C32 176.1(12)
O10 C31 C32 N8 -52.9(16)
O10 C31 C32 C23 74.4(15)
O7 C23 C32 C31 42(2)
N6 C23 C32 C31 -144.0(14)
O7 C23 C32 N8 169.2(15)
N6 C23 C32 N8 -17.1(19)
C31 C32 N8 C42 -128.3(15)
C23 C32 N8 C42 105.1(15)
C8 N3 C33 O11 0(3)
C8 N3 C33 C34 -175.3(15)
O11 C33 C34 N10 159.1(15)
N3 C33 C34 N10 -26(2)
O11 C33 C34 C35 -15(2)
N3 C33 C34 C35 160.2(14)
N10 C34 C35 N9 4(2)
C33 C34 C35 N9 177.3(14)
C34 C35 N9 C36 -2(2)
C35 N9 C36 C37 179.2(13)
C35 N9 C36 C41 1.0(19)
N9 C36 C37 C38 -176.0(14)
C41 C36 C37 C38 2(2)
C36 C37 C38 C39 -5(2)
C37 C38 C39 C40 5(3)
C38 C39 C40 C41 -1(2)
N9 C36 C41 N10 -2(2)
C37 C36 C41 N10 179.8(13)
N9 C36 C41 C40 179.6(12)
C37 C36 C41 C40 1.4(19)
C39 C40 C41 N10 179.8(14)
C39 C40 C41 C36 -2(2)
C35 C34 N10 C41 -4.6(19)
C33 C34 N10 C41 -178.0(12)
C36 C41 N10 C34 3.8(19)
C40 C41 N10 C34 -177.8(12)
C32 N8 C42 O12 -4(2)
C32 N8 C42 C43 175.9(11)
O12 C42 C43 N12 173.9(13)
N8 C42 C43 N12 -6.2(18)
O12 C42 C43 C44 -4(2)
N8 C42 C43 C44 175.6(13)
N12 C43 C44 N11 3(3)
C42 C43 C44 N11 -178.5(15)
C43 C44 N11 C45 -6(3)
C44 N11 C45 C50 4(3)
C44 N11 C45 C46 -178.1(16)
N11 C45 C46 C47 -179.7(19)
C50 C45 C46 C47 -1(3)
C45 C46 C47 C48 0(3)
C46 C47 C48 C49 0(3)
C47 C48 C49 C50 1(3)
N11 C45 C50 N12 1(3)
C46 C45 C50 N12 -177.2(15)
N11 C45 C50 C49 -179.0(15)
C46 C45 C50 C49 3(2)
C48 C49 C50 N12 177.1(14)
C48 C49 C50 C45 -3(2)
C45 C50 N12 C43 -4(2)
C49 C50 N12 C43 176.6(12)
C44 C43 N12 C50 1(2)
C42 C43 N12 C50 -176.6(12)
